data_4306098
loop_
_publ_author_name
'Darko Babi\'c'
'Manda \'Curi\'c'
'Kre\<simir Mol\<canov'
'Gregor Ilc'
'Janez Plavec'

_publ_contact_author_address
;
Institute Rudjer Boskovic
Bijenicka 54
HR-10002 Zagreb
Croatia
;
_publ_contact_author_email dbabic@irb.hr
_publ_contact_author_fax 385(1)4680245
_publ_contact_author_name 'Darko Babic'
_publ_contact_author_phone 385(1)4651013
_publ_section_title
;
Synthesis and Characterization of Dicyclopalladated Complexes of Azobenzene
Derivatives by Experimental and Computational Methods
;
_journal_name_full 'Inorganic Chemistry'
_journal_page_first 10446
_journal_page_last 10454
_journal_paper_doi 10.1021/ic8010234
_journal_volume 47
_journal_year 2008
_chemical_formula_moiety 'C22 H18 Cl2 N4 Pd2'
_chemical_formula_sum 'C22 H18 Cl2 N4 Pd2'
_chemical_formula_weight 622.16
_space_group_IT_number 14
_symmetry_cell_setting monoclinic
_symmetry_space_group_name_Hall '-P 2yn'
_symmetry_space_group_name_H-M 'P 1 21/n 1'
_audit_creation_date 2008-02-21T15:04:59-00:00
_audit_creation_method 'WinGX routine CIF_UPDATE'
_cell_angle_alpha 90
_cell_angle_beta 102.032(14)
_cell_angle_gamma 90
_cell_formula_units_Z 2
_cell_length_a 5.2111(11)
_cell_length_b 17.221(3)
_cell_length_c 12.1709(12)
_cell_measurement_reflns_used 25
_cell_measurement_temperature 293(2)
_cell_measurement_theta_max 20.3
_cell_measurement_theta_min 7.4
_cell_volume 1068.2(3)
_computing_cell_refinement 'CAD4 Express (Enraf Nonius, 1994)'
_computing_data_collection 'CAD4 Express (Enraf Nonius, 1994)'
_computing_data_reduction 'XCAD4 (Harms & Wocadlo, 1995)'
_computing_molecular_graphics 'Ortep-3 for Windows (Farrugia, 1997)'
_computing_publication_material 'WinGX publication routines (Farrugia, 1999)'
_computing_structure_refinement 'SHELXL-97 (Sheldrick, 1997)'
_computing_structure_solution 'SHELXS-97 (Sheldrick, 1997)'
_diffrn_measured_fraction_theta_full 0.996
_diffrn_measured_fraction_theta_max 0.996
_diffrn_measurement_device '\k-geometry diffractometer'
_diffrn_measurement_device_type 'Enraf Nonius CAD4'
_diffrn_measurement_method 'non-profiled omega/2theta scans'
_diffrn_radiation_probe x-ray
_diffrn_radiation_type CuK\a
_diffrn_radiation_wavelength 1.54184
_diffrn_reflns_av_R_equivalents 0.0844
_diffrn_reflns_limit_h_max 0
_diffrn_reflns_limit_h_min -6
_diffrn_reflns_limit_k_max 21
_diffrn_reflns_limit_k_min 0
_diffrn_reflns_limit_l_max 15
_diffrn_reflns_limit_l_min -14
_diffrn_reflns_number 2470
_diffrn_reflns_theta_full 76.15
_diffrn_reflns_theta_max 76.15
_diffrn_reflns_theta_min 4.52
_diffrn_standards_decay_% 0
_diffrn_standards_interval_time 500
_diffrn_standards_number 3
_exptl_absorpt_coefficient_mu 16.019
_exptl_absorpt_correction_T_max 0.4392
_exptl_absorpt_correction_T_min 0.3757
_exptl_absorpt_correction_type psi-scan
_exptl_crystal_colour red
_exptl_crystal_density_diffrn 1.934
_exptl_crystal_density_method 'not measured'
_exptl_crystal_description rod
_exptl_crystal_F_000 608
_exptl_crystal_size_max 0.2
_exptl_crystal_size_mid 0.05
_exptl_crystal_size_min 0.05
_refine_diff_density_max 0.852
_refine_diff_density_min -0.939
_refine_ls_extinction_method none
_refine_ls_goodness_of_fit_ref 0.98
_refine_ls_hydrogen_treatment constr
_refine_ls_matrix_type full
_refine_ls_number_parameters 136
_refine_ls_number_reflns 2227
_refine_ls_number_restraints 0
_refine_ls_restrained_S_all 0.98
_refine_ls_R_factor_gt 0.0703
_refine_ls_shift/su_max 0
_refine_ls_structure_factor_coef Fsqd
_refine_ls_weighting_details 'calc w=1/[\s^2^(Fo^2^)+(0.0674P)^2^+0.0000P] where P=(Fo^2^+2Fc^2^)/3'
_refine_ls_weighting_scheme calc
_refine_ls_wR_factor_ref 0.1756
_reflns_number_gt 1132
_reflns_number_total 2227
_reflns_threshold_expression >2sigma(I)
_cod_data_source_file ic8010234_si_002_2.cif
_cod_data_source_block 1c
_cod_original_sg_symbol_H-M 'P 21/n'
_cod_database_code 4306098

loop_
_symmetry_equiv_pos_as_xyz
'x, y, z'
'-x+1/2, y+1/2, -z+1/2'
'-x, -y, -z'
'x-1/2, -y-1/2, z-1/2'

loop_
_atom_site_label
_atom_site_type_symbol
_atom_site_fract_x
_atom_site_fract_y
_atom_site_fract_z
_atom_site_U_iso_or_equiv
_atom_site_adp_type
_atom_site_occupancy
_atom_site_calc_flag
_atom_site_refinement_flags
_atom_site_disorder_group
_atom_site_disorder_assembly
Cl1 Cl -0.0431(8) 0.1734(2) 0.2292(3) 0.0562(10) Uani 1 d . . .
C17 C -0.015(3) 0.2910(8) -0.0411(13) 0.050(4) Uani 1 d . . .
H17 H -0.1613 0.2672 -0.0846 0.06 Uiso 1 calc R . .
C14 C 0.416(3) 0.3575(9) 0.0805(13) 0.059(4) Uani 1 d . . .
H14 H 0.5689 0.379 0.1223 0.07 Uiso 1 calc R . .
N3 N 0.145(2) 0.2495(6) 0.0350(9) 0.040(3) Uani 1 d . . .
C2 C 0.218(3) 0.1044(6) -0.0709(11) 0.034(3) Uani 1 d . . .
C16 C 0.028(3) 0.3677(10) -0.0580(14) 0.066(5) Uani 1 d . . .
H16 H -0.0881 0.396 -0.1115 0.079 Uiso 1 calc R . .
C13 C 0.360(3) 0.2813(9) 0.0942(13) 0.053(4) Uani 1 d . . .
H13 H 0.4744 0.2514 0.1461 0.063 Uiso 1 calc R . .
C15 C 0.248(4) 0.4024(10) 0.0057(14) 0.071(5) Uani 1 d . . .
H15 H 0.2809 0.455 -0.002 0.086 Uiso 1 calc R . .
N1 N 0.049(2) -0.0203(6) -0.0368(8) 0.037(3) Uani 1 d . . .
C5 C 0.505(3) 0.0363(8) -0.2153(11) 0.043(4) Uani 1 d . . .
H5 H 0.6053 0.0147 -0.2624 0.052 Uiso 1 calc R . .
C4 C 0.511(3) 0.1159(8) -0.1989(13) 0.054(4) Uani 1 d . . .
H4 H 0.6108 0.1469 -0.2365 0.065 Uiso 1 calc R . .
C1 C 0.205(3) 0.0252(8) -0.0920(11) 0.041(3) Uani 1 d . . .
C6 C 0.352(3) -0.0128(8) -0.1631(11) 0.045(4) Uani 1 d . . .
H6 H 0.3465 -0.0663 -0.1739 0.054 Uiso 1 calc R . .
C3 C 0.370(3) 0.1498(7) -0.1276(12) 0.049(4) Uani 1 d . . .
H3 H 0.3764 0.2033 -0.1173 0.059 Uiso 1 calc R . .
Pd1 Pd 0.0531(2) 0.13515(6) 0.05185(8) 0.0374(3) Uani 1 d . . .

loop_
_atom_site_aniso_label
_atom_site_aniso_U_11
_atom_site_aniso_U_22
_atom_site_aniso_U_33
_atom_site_aniso_U_23
_atom_site_aniso_U_13
_atom_site_aniso_U_12
Cl1 0.078(3) 0.0410(19) 0.052(2) -0.0135(17) 0.019(2) -0.0089(19)
C17 0.045(11) 0.039(8) 0.064(11) -0.002(8) 0.008(8) -0.014(8)
C14 0.070(11) 0.043(9) 0.058(10) -0.003(8) 0.003(8) -0.020(9)
N3 0.046(8) 0.042(7) 0.034(6) -0.001(5) 0.011(5) 0.004(6)
C2 0.043(8) 0.012(5) 0.046(8) 0.001(5) 0.006(7) 0.002(5)
C16 0.075(12) 0.037(8) 0.078(11) 0.019(10) 0.000(10) 0.004(10)
C13 0.049(10) 0.045(9) 0.061(10) -0.011(8) 0.005(8) -0.013(8)
C15 0.115(17) 0.043(9) 0.059(11) -0.007(9) 0.025(12) -0.020(11)
N1 0.047(8) 0.023(5) 0.038(7) 0.003(4) 0.005(6) -0.001(5)
C5 0.049(10) 0.046(8) 0.042(8) -0.004(7) 0.028(7) 0.003(7)
C4 0.062(11) 0.038(9) 0.066(10) -0.008(7) 0.018(9) -0.005(7)
C1 0.038(9) 0.043(8) 0.043(8) 0.000(6) 0.013(7) -0.005(7)
C6 0.057(10) 0.040(8) 0.039(8) -0.008(6) 0.014(7) 0.006(7)
C3 0.069(11) 0.028(7) 0.052(9) -0.004(6) 0.017(8) -0.005(7)
Pd1 0.0502(6) 0.0230(4) 0.0378(5) -0.0006(6) 0.0068(4) 0.0011(6)

loop_
_atom_type_symbol
_atom_type_description
_atom_type_scat_dispersion_real
_atom_type_scat_dispersion_imag
_atom_type_scat_source
C C 0.018 0.009 'International Tables Vol C Tables 4.2.6.8 and 6.1.1.4'
H H 0 0 'International Tables Vol C Tables 4.2.6.8 and 6.1.1.4'
Cl Cl 0.364 0.702 'International Tables Vol C Tables 4.2.6.8 and 6.1.1.4'
N N 0.031 0.018 'International Tables Vol C Tables 4.2.6.8 and 6.1.1.4'
Pd Pd 0.122 3.934 'International Tables Vol C Tables 4.2.6.8 and 6.1.1.4'

loop_
_geom_angle_atom_site_label_1
_geom_angle_atom_site_label_2
_geom_angle_atom_site_label_3
_geom_angle
_geom_angle_site_symmetry_1
_geom_angle_site_symmetry_3
_geom_angle_publ_flag
N3 C17 C16 122.2(14) . . ?
N3 C17 H17 118.9 . . ?
C16 C17 H17 118.9 . . ?
C13 C14 C15 120.3(16) . . ?
C13 C14 H14 119.8 . . ?
C15 C14 H14 119.8 . . ?
C13 N3 C17 119.9(13) . . ?
C13 N3 Pd1 122.3(10) . . ?
C17 N3 Pd1 117.8(10) . . ?
C1 C2 C3 118.0(12) . . ?
C1 C2 Pd1 113.5(10) . . ?
C3 C2 Pd1 127.9(9) . . ?
C17 C16 C15 118.6(15) . . ?
C17 C16 H16 120.7 . . ?
C15 C16 H16 120.7 . . ?
N3 C13 C14 120.8(15) . . ?
N3 C13 H13 119.6 . . ?
C14 C13 H13 119.6 . . ?
C14 C15 C16 118.1(15) . . ?
C14 C15 H15 120.9 . . ?
C16 C15 H15 120.9 . . ?
N1 N1 C1 112.0(13) 3 . ?
N1 N1 Pd1 116.3(11) 3 3 ?
C1 N1 Pd1 131.7(8) . 3 ?
C4 C5 C6 122.0(13) . . ?
C4 C5 H5 119 . . ?
C6 C5 H5 119 . . ?
C3 C4 C5 120.8(14) . . ?
C3 C4 H4 119.6 . . ?
C5 C4 H4 119.6 . . ?
C2 C1 N1 118.2(12) . . ?
C2 C1 C6 123.6(13) . . ?
N1 C1 C6 118.2(12) . . ?
C5 C6 C1 115.1(12) . . ?
C5 C6 H6 122.4 . . ?
C1 C6 H6 122.4 . . ?
C4 C3 C2 120.4(12) . . ?
C4 C3 H3 119.8 . . ?
C2 C3 H3 119.8 . . ?
C2 Pd1 N1 79.4(5) . 3 ?
C2 Pd1 N3 92.0(4) . . ?
N1 Pd1 N3 169.3(4) 3 . ?
C2 Pd1 Cl1 166.1(4) . . ?
N1 Pd1 Cl1 104.2(3) 3 . ?
N3 Pd1 Cl1 85.6(3) . . ?

loop_
_geom_bond_atom_site_label_1
_geom_bond_atom_site_label_2
_geom_bond_distance
_geom_bond_site_symmetry_2
_geom_bond_publ_flag
Cl1 Pd1 2.407(4) . ?
C17 N3 1.318(17) . ?
C17 C16 1.362(19) . ?
C17 H17 0.93 . ?
C14 C13 1.361(18) . ?
C14 C15 1.36(2) . ?
C14 H14 0.93 . ?
N3 C13 1.318(17) . ?
N3 Pd1 2.047(11) . ?
C2 C1 1.387(17) . ?
C2 C3 1.395(18) . ?
C2 Pd1 1.946(13) . ?
C16 C15 1.38(2) . ?
C16 H16 0.93 . ?
C13 H13 0.93 . ?
C15 H15 0.93 . ?
N1 N1 1.322(19) 3 ?
N1 C1 1.398(16) . ?
N1 Pd1 2.046(10) 3 ?
C5 C4 1.386(17) . ?
C5 C6 1.402(18) . ?
C5 H5 0.93 . ?
C4 C3 1.38(2) . ?
C4 H4 0.93 . ?
C1 C6 1.427(17) . ?
C6 H6 0.93 . ?
C3 H3 0.93 . ?
Pd1 N1 2.046(10) 3 ?

loop_
_geom_torsion_atom_site_label_1
_geom_torsion_atom_site_label_2
_geom_torsion_atom_site_label_3
_geom_torsion_atom_site_label_4
_geom_torsion
_geom_torsion_site_symmetry_1
_geom_torsion_site_symmetry_2
_geom_torsion_site_symmetry_3
_geom_torsion_site_symmetry_4
_geom_torsion_publ_flag
C16 C17 N3 C13 -3(2) . . . . ?
C16 C17 N3 Pd1 179.5(13) . . . . ?
N3 C17 C16 C15 1(3) . . . . ?
C17 N3 C13 C14 2(2) . . . . ?
Pd1 N3 C13 C14 179.6(12) . . . . ?
C15 C14 C13 N3 1(3) . . . . ?
C13 C14 C15 C16 -3(3) . . . . ?
C17 C16 C15 C14 2(3) . . . . ?
C6 C5 C4 C3 2(2) . . . . ?
C3 C2 C1 N1 -178.9(12) . . . . ?
Pd1 C2 C1 N1 9.0(17) . . . . ?
C3 C2 C1 C6 4(2) . . . . ?
Pd1 C2 C1 C6 -168.1(11) . . . . ?
N1 N1 C1 C2 -5(2) 3 . . . ?
Pd1 N1 C1 C2 173.8(9) 3 . . . ?
N1 N1 C1 C6 171.9(13) 3 . . . ?
Pd1 N1 C1 C6 -9.0(19) 3 . . . ?
C4 C5 C6 C1 0(2) . . . . ?
C2 C1 C6 C5 -3(2) . . . . ?
N1 C1 C6 C5 -179.7(12) . . . . ?
C5 C4 C3 C2 0(2) . . . . ?
C1 C2 C3 C4 -2(2) . . . . ?
Pd1 C2 C3 C4 168.4(12) . . . . ?
C1 C2 Pd1 N1 -6.8(10) . . . 3 ?
C3 C2 Pd1 N1 -178.0(13) . . . 3 ?
C1 C2 Pd1 N3 179.6(11) . . . . ?
C3 C2 Pd1 N3 8.4(13) . . . . ?
C1 C2 Pd1 Cl1 99.8(16) . . . . ?
C3 C2 Pd1 Cl1 -71(2) . . . . ?
C13 N3 Pd1 C2 -93.7(12) . . . . ?
C17 N3 Pd1 C2 83.9(11) . . . . ?
C13 N3 Pd1 N1 -130(2) . . . 3 ?
C17 N3 Pd1 N1 47(3) . . . 3 ?
C13 N3 Pd1 Cl1 72.6(11) . . . . ?
C17 N3 Pd1 Cl1 -109.8(11) . . . . ?
